data_4500903
loop_
_publ_author_name
'Rub\<ci\'c, Mirta'
'Mili\'c, Dalibor'
'Pavlovi\'c, Gordana'
'Cindri\'c, Marina'

_publ_section_title
;
 Conformational Diversity of Thiosemicarbazonatovanadium(V) Complexes in
 the Solid State: From Polymorphism to Isostructurality
;
_journal_issue 12
_journal_name_full 'Crystal Growth &amp; Design'
_journal_page_first 5227
_journal_paper_doi 10.1021/cg200466b
_journal_volume 11
_journal_year 2011
_chemical_formula_moiety 'C20 H19 N3 O3 S'
_chemical_formula_sum 'C20 H19 N3 O3 S'
_chemical_formula_weight 381.44
_chemical_melting_point 519
_chemical_name_systematic
;
1-{2-[(2-Hydroxy-4-methoxy-benzylidene)-hydrazono]-4-methyl-3-phenyl-
-2,3-dihydro-thiazol-5-yl}-ethanone
;
_space_group_IT_number 2
_symmetry_cell_setting triclinic
_symmetry_space_group_name_Hall '-P 1'
_symmetry_space_group_name_H-M 'P -1'
_atom_sites_solution_hydrogens geom
_atom_sites_solution_primary direct
_atom_sites_solution_secondary difmap
_audit_creation_method SHELXL-97
_cell_angle_alpha 95.344(3)
_cell_angle_beta 110.811(4)
_cell_angle_gamma 95.371(4)
_cell_formula_units_Z 2
_cell_length_a 9.5280(4)
_cell_length_b 10.0721(4)
_cell_length_c 10.5449(3)
_cell_measurement_reflns_used 4252
_cell_measurement_temperature 296(2)
_cell_measurement_theta_max 36.2520
_cell_measurement_theta_min 2.0457
_cell_volume 933.06(7)
_computing_cell_refinement
;
CrysAlisPro, Oxford Diffraction Ltd.,
Version 1.171.34.44 (release 25-10-2010 CrysAlis171 .NET)
(compiled Oct 25 2010,18:11:34)
;
_computing_data_collection
;
CrysAlisPro, Oxford Diffraction Ltd.,
Version 1.171.34.44 (release 25-10-2010 CrysAlis171 .NET)
(compiled Oct 25 2010,18:11:34)
;
_computing_data_reduction
;
CrysAlisPro, Oxford Diffraction Ltd.,
Version 1.171.34.44 (release 25-10-2010 CrysAlis171 .NET)
(compiled Oct 25 2010,18:11:34)
;
_computing_molecular_graphics
;
 ORTEP-3 for Windows, Ver. 1.08 (Farrugia, 2005), 
 MERCURY 1.4.2 (CCDC, 2006)
;
_computing_publication_material 'SHELXL-97 (Sheldrick, 1997)'
_computing_structure_refinement 'SHELXL-97 (Sheldrick, 1997)'
_computing_structure_solution 'SHELXS-97 (Sheldrick, 1997)'
_diffrn_ambient_temperature 296(2)
_diffrn_detector_area_resol_mean 16.3426
_diffrn_measured_fraction_theta_full 0.972
_diffrn_measured_fraction_theta_max 0.972
_diffrn_measurement_device_type 'Xcalibur, Sapphire3'
_diffrn_measurement_method '\w scans'
_diffrn_radiation_monochromator graphite
_diffrn_radiation_source 'Enhance (Mo) X-ray Source'
_diffrn_radiation_type 'Mo K\a'
_diffrn_radiation_wavelength 0.71073
_diffrn_reflns_av_R_equivalents 0.0394
_diffrn_reflns_av_sigmaI/netI 0.0471
_diffrn_reflns_limit_h_max 12
_diffrn_reflns_limit_h_min -11
_diffrn_reflns_limit_k_max 12
_diffrn_reflns_limit_k_min -12
_diffrn_reflns_limit_l_max 13
_diffrn_reflns_limit_l_min -13
_diffrn_reflns_number 13922
_diffrn_reflns_theta_full 27.00
_diffrn_reflns_theta_max 27.00
_diffrn_reflns_theta_min 2.31
_exptl_absorpt_coefficient_mu 0.199
_exptl_absorpt_correction_T_max 1.00000
_exptl_absorpt_correction_T_min 0.90744
_exptl_absorpt_correction_type multi-scan
_exptl_absorpt_process_details
;
CrysAlisPro, Oxford Diffraction Ltd.,
Version 1.171.34.44 (release 25-10-2010 CrysAlis171 .NET)
(compiled Oct 25 2010,18:11:34)
Empirical absorption correction using spherical harmonics,
 implemented in SCALE3 ABSPACK scaling algorithm.
;
_exptl_crystal_colour yellow-brown
_exptl_crystal_density_diffrn 1.358
_exptl_crystal_density_method 'not measured'
_exptl_crystal_description prism
_exptl_crystal_F_000 400
_exptl_crystal_size_max 0.22
_exptl_crystal_size_mid 0.10
_exptl_crystal_size_min 0.03
_refine_diff_density_max 0.232
_refine_diff_density_min -0.222
_refine_diff_density_rms 0.045
_refine_ls_extinction_method none
_refine_ls_goodness_of_fit_ref 1.035
_refine_ls_hydrogen_treatment constr
_refine_ls_matrix_type full
_refine_ls_number_parameters 248
_refine_ls_number_reflns 3954
_refine_ls_number_restraints 0
_refine_ls_restrained_S_all 1.035
_refine_ls_R_factor_all 0.0922
_refine_ls_R_factor_gt 0.0508
_refine_ls_shift/su_max 0.000
_refine_ls_shift/su_mean 0.000
_refine_ls_structure_factor_coef Fsqd
_refine_ls_weighting_details 'calc w=1/[\s^2^(Fo^2^)+(0.0596P)^2^+0.1063P] where P=(Fo^2^+2Fc^2^)/3'
_refine_ls_weighting_scheme calc
_refine_ls_wR_factor_gt 0.1175
_refine_ls_wR_factor_ref 0.1393
_reflns_number_gt 2490
_reflns_number_total 3954
_reflns_threshold_expression >2\s(I)
_cod_data_source_file cg200466b_si_002.cif
_cod_data_source_block 4
_cod_original_cell_volume 933.07(6)
_cod_database_code 4500903

loop_
_symmetry_equiv_pos_as_xyz
'x, y, z'
'-x, -y, -z'

loop_
_atom_site_label
_atom_site_type_symbol
_atom_site_fract_x
_atom_site_fract_y
_atom_site_fract_z
_atom_site_U_iso_or_equiv
_atom_site_adp_type
_atom_site_occupancy
_atom_site_symmetry_multiplicity
_atom_site_calc_flag
_atom_site_refinement_flags
C1 C 0.0900(3) 0.4466(2) 0.2581(2) 0.0494(6) Uani 1 1 d .
C2 C -0.2139(3) 0.6013(2) 0.1166(2) 0.0535(6) Uani 1 1 d .
H2 H -0.2828 0.5439 0.1373 0.064 Uiso 1 1 calc R
C3 C -0.2674(3) 0.7114(2) 0.0425(2) 0.0474(5) Uani 1 1 d .
C4 C -0.1718(3) 0.8031(2) 0.0077(2) 0.0494(6) Uani 1 1 d .
C5 C -0.2273(3) 0.9076(2) -0.0650(2) 0.0551(6) Uani 1 1 d .
H5 H -0.1626 0.9691 -0.0862 0.066 Uiso 1 1 calc R
C6 C -0.3800(3) 0.9183(2) -0.1050(2) 0.0551(6) Uani 1 1 d .
C7 C -0.4769(3) 0.8295(3) -0.0705(3) 0.0605(7) Uani 1 1 d .
H7 H -0.5792 0.8385 -0.0967 0.073 Uiso 1 1 calc R
C8 C -0.4202(3) 0.7289(2) 0.0020(2) 0.0556(6) Uani 1 1 d .
H8 H -0.4854 0.6699 0.0253 0.067 Uiso 1 1 calc R
C9 C 0.0403(3) 0.2518(2) 0.3675(2) 0.0502(6) Uani 1 1 d .
C10 C -0.0554(3) 0.1495(2) 0.2714(3) 0.0582(6) Uani 1 1 d .
H10 H -0.0523 0.1366 0.1840 0.070 Uiso 1 1 calc R
C11 C -0.1562(3) 0.0660(3) 0.3057(3) 0.0667(7) Uani 1 1 d .
H11 H -0.2205 -0.0040 0.2417 0.080 Uiso 1 1 calc R
C12 C -0.1611(3) 0.0869(3) 0.4339(3) 0.0710(8) Uani 1 1 d .
H12 H -0.2296 0.0313 0.4566 0.085 Uiso 1 1 calc R
C13 C -0.0653(3) 0.1897(3) 0.5298(3) 0.0721(8) Uani 1 1 d .
H13 H -0.0689 0.2029 0.6170 0.086 Uiso 1 1 calc R
C14 C 0.0354(3) 0.2726(3) 0.4964(3) 0.0622(7) Uani 1 1 d .
H14 H 0.0999 0.3423 0.5606 0.075 Uiso 1 1 calc R
C15 C -0.3545(3) 1.1247(3) -0.1962(3) 0.0846(9) Uani 1 1 d .
H15A H -0.2848 1.1657 -0.1075 0.127 Uiso 1 1 calc R
H15B H -0.4165 1.1894 -0.2400 0.127 Uiso 1 1 calc R
H15C H -0.2989 1.0944 -0.2510 0.127 Uiso 1 1 calc R
C16 C 0.6392(3) 0.3791(3) 0.3801(3) 0.0673(7) Uani 1 1 d .
H16A H 0.7298 0.4131 0.3668 0.101 Uiso 1 1 calc R
H16B H 0.6065 0.2877 0.3364 0.101 Uiso 1 1 calc R
H16C H 0.6595 0.3823 0.4763 0.101 Uiso 1 1 calc R
C17 C 0.5178(3) 0.4633(3) 0.3191(2) 0.0556(6) Uani 1 1 d .
C18 C 0.3634(3) 0.4291(2) 0.3119(2) 0.0489(6) Uani 1 1 d .
C19 C 0.2949(3) 0.3312(2) 0.3586(2) 0.0489(6) Uani 1 1 d .
C20 C 0.3588(3) 0.2194(3) 0.4344(3) 0.0626(7) Uani 1 1 d .
H20A H 0.4593 0.2147 0.4352 0.094 Uiso 1 1 calc R
H20B H 0.2957 0.1358 0.3899 0.094 Uiso 1 1 calc R
H20C H 0.3626 0.2357 0.5268 0.094 Uiso 1 1 calc R
N1 N 0.1422(2) 0.34054(19) 0.32945(19) 0.0514(5) Uani 1 1 d .
N2 N -0.0492(2) 0.46656(19) 0.22485(19) 0.0553(5) Uani 1 1 d .
N3 N -0.0752(2) 0.57933(19) 0.15533(18) 0.0509(5) Uani 1 1 d .
O1 O -0.02230(19) 0.79414(19) 0.0428(2) 0.0708(5) Uani 1 1 d .
H1O H -0.0010 0.7308 0.0864 0.106 Uiso 1 1 calc R
O2 O -0.4481(2) 1.01324(18) -0.18168(19) 0.0718(5) Uani 1 1 d .
O3 O 0.5466(2) 0.56656(19) 0.2740(2) 0.0751(5) Uani 1 1 d .
S1 S 0.23589(7) 0.53728(6) 0.22738(6) 0.0541(2) Uani 1 1 d .

loop_
_atom_site_aniso_label
_atom_site_aniso_U_11
_atom_site_aniso_U_22
_atom_site_aniso_U_33
_atom_site_aniso_U_23
_atom_site_aniso_U_13
_atom_site_aniso_U_12
C1 0.0523(14) 0.0486(14) 0.0503(13) 0.0184(11) 0.0178(11) 0.0138(11)
C2 0.0535(15) 0.0567(15) 0.0556(14) 0.0201(12) 0.0220(12) 0.0122(12)
C3 0.0504(14) 0.0452(13) 0.0475(13) 0.0122(10) 0.0166(11) 0.0102(10)
C4 0.0458(14) 0.0508(14) 0.0521(14) 0.0120(11) 0.0161(11) 0.0122(11)
C5 0.0525(15) 0.0522(15) 0.0622(15) 0.0206(12) 0.0197(12) 0.0078(11)
C6 0.0570(15) 0.0483(14) 0.0573(15) 0.0159(11) 0.0135(12) 0.0154(11)
C7 0.0476(14) 0.0613(16) 0.0709(17) 0.0147(13) 0.0160(12) 0.0170(12)
C8 0.0481(14) 0.0547(15) 0.0682(16) 0.0182(12) 0.0224(12) 0.0130(11)
C9 0.0462(13) 0.0451(13) 0.0626(15) 0.0227(11) 0.0190(11) 0.0112(11)
C10 0.0567(15) 0.0559(16) 0.0621(16) 0.0147(13) 0.0199(13) 0.0092(13)
C11 0.0568(16) 0.0553(16) 0.083(2) 0.0195(14) 0.0181(14) 0.0055(13)
C12 0.0578(17) 0.0655(18) 0.103(2) 0.0399(17) 0.0381(16) 0.0118(14)
C13 0.082(2) 0.0767(19) 0.0721(18) 0.0270(16) 0.0407(16) 0.0138(16)
C14 0.0722(18) 0.0602(16) 0.0567(16) 0.0162(12) 0.0255(13) 0.0062(13)
C15 0.081(2) 0.0663(18) 0.108(2) 0.0458(17) 0.0261(18) 0.0193(16)
C16 0.0517(16) 0.0756(19) 0.0754(18) 0.0142(14) 0.0205(13) 0.0191(13)
C17 0.0579(16) 0.0568(16) 0.0564(15) 0.0108(12) 0.0246(12) 0.0102(12)
C18 0.0515(14) 0.0485(13) 0.0496(13) 0.0130(11) 0.0193(11) 0.0120(11)
C19 0.0491(14) 0.0487(14) 0.0500(13) 0.0136(11) 0.0165(11) 0.0118(11)
C20 0.0619(16) 0.0600(16) 0.0721(17) 0.0286(13) 0.0240(13) 0.0219(13)
N1 0.0522(12) 0.0481(11) 0.0600(12) 0.0246(9) 0.0223(10) 0.0130(9)
N2 0.0556(13) 0.0562(12) 0.0601(12) 0.0271(10) 0.0218(10) 0.0158(10)
N3 0.0498(12) 0.0539(12) 0.0546(12) 0.0211(9) 0.0199(9) 0.0171(9)
O1 0.0472(10) 0.0778(13) 0.0959(14) 0.0442(10) 0.0267(9) 0.0167(9)
O2 0.0600(11) 0.0620(11) 0.0879(13) 0.0320(10) 0.0129(9) 0.0173(9)
O3 0.0681(12) 0.0717(13) 0.1010(14) 0.0329(11) 0.0438(11) 0.0129(10)
S1 0.0568(4) 0.0532(4) 0.0605(4) 0.0242(3) 0.0255(3) 0.0144(3)

loop_
_atom_type_symbol
_atom_type_description
_atom_type_scat_dispersion_real
_atom_type_scat_dispersion_imag
_atom_type_scat_source
C C 0.0033 0.0016 'International Tables Vol C Tables 4.2.6.8 and 6.1.1.4'
H H 0.0000 0.0000 'International Tables Vol C Tables 4.2.6.8 and 6.1.1.4'
N N 0.0061 0.0033 'International Tables Vol C Tables 4.2.6.8 and 6.1.1.4'
O O 0.0106 0.0060 'International Tables Vol C Tables 4.2.6.8 and 6.1.1.4'
S S 0.1246 0.1234 'International Tables Vol C Tables 4.2.6.8 and 6.1.1.4'

loop_
_geom_angle_atom_site_label_1
_geom_angle_atom_site_label_2
_geom_angle_atom_site_label_3
_geom_angle
N2 C1 N1 120.7(2)
N2 C1 S1 128.94(18)
N1 C1 S1 110.39(17)
N3 C2 C3 122.7(2)
N3 C2 H2 118.6
C3 C2 H2 118.6
C8 C3 C4 117.5(2)
C8 C3 C2 119.9(2)
C4 C3 C2 122.5(2)
O1 C4 C5 117.2(2)
O1 C4 C3 121.7(2)
C5 C4 C3 121.2(2)
C6 C5 C4 118.8(2)
C6 C5 H5 120.6
C4 C5 H5 120.6
O2 C6 C5 123.8(2)
O2 C6 C7 115.0(2)
C5 C6 C7 121.1(2)
C8 C7 C6 119.2(2)
C8 C7 H7 120.4
C6 C7 H7 120.4
C7 C8 C3 122.1(2)
C7 C8 H8 118.9
C3 C8 H8 118.9
C14 C9 C10 120.7(2)
C14 C9 N1 120.3(2)
C10 C9 N1 119.0(2)
C9 C10 C11 119.5(2)
C9 C10 H10 120.2
C11 C10 H10 120.2
C12 C11 C10 119.8(2)
C12 C11 H11 120.1
C10 C11 H11 120.1
C11 C12 C13 120.6(2)
C11 C12 H12 119.7
C13 C12 H12 119.7
C14 C13 C12 119.9(3)
C14 C13 H13 120.1
C12 C13 H13 120.1
C9 C14 C13 119.6(2)
C9 C14 H14 120.2
C13 C14 H14 120.2
O2 C15 H15A 109.5
O2 C15 H15B 109.5
H15A C15 H15B 109.5
O2 C15 H15C 109.5
H15A C15 H15C 109.5
H15B C15 H15C 109.5
C17 C16 H16A 109.5
C17 C16 H16B 109.5
H16A C16 H16B 109.5
C17 C16 H16C 109.5
H16A C16 H16C 109.5
H16B C16 H16C 109.5
O3 C17 C18 117.4(2)
O3 C17 C16 120.4(2)
C18 C17 C16 122.2(2)
C19 C18 C17 133.5(2)
C19 C18 S1 111.85(18)
C17 C18 S1 114.68(18)
C18 C19 N1 112.7(2)
C18 C19 C20 129.9(2)
N1 C19 C20 117.4(2)
C19 C20 H20A 109.5
C19 C20 H20B 109.5
H20A C20 H20B 109.5
C19 C20 H20C 109.5
H20A C20 H20C 109.5
H20B C20 H20C 109.5
C19 N1 C1 114.40(19)
C19 N1 C9 125.50(19)
C1 N1 C9 120.10(19)
C1 N2 N3 110.61(19)
C2 N3 N2 112.94(19)
C4 O1 H1O 109.5
C6 O2 C15 118.4(2)
C1 S1 C18 90.63(11)

loop_
_geom_bond_atom_site_label_1
_geom_bond_atom_site_label_2
_geom_bond_distance
C1 N2 1.286(3)
C1 N1 1.392(3)
C1 S1 1.735(2)
C2 N3 1.285(3)
C2 C3 1.444(3)
C2 H2 0.9300
C3 C8 1.397(3)
C3 C4 1.400(3)
C4 O1 1.353(3)
C4 C5 1.394(3)
C5 C6 1.382(3)
C5 H5 0.9300
C6 O2 1.370(3)
C6 C7 1.388(3)
C7 C8 1.363(3)
C7 H7 0.9300
C8 H8 0.9300
C9 C14 1.373(3)
C9 C10 1.376(3)
C9 N1 1.444(3)
C10 C11 1.383(3)
C10 H10 0.9300
C11 C12 1.366(4)
C11 H11 0.9300
C12 C13 1.379(4)
C12 H12 0.9300
C13 C14 1.374(3)
C13 H13 0.9300
C14 H14 0.9300
C15 O2 1.422(3)
C15 H15A 0.9600
C15 H15B 0.9600
C15 H15C 0.9600
C16 C17 1.493(3)
C16 H16A 0.9600
C16 H16B 0.9600
C16 H16C 0.9600
C17 O3 1.231(3)
C17 C18 1.453(3)
C18 C19 1.356(3)
C18 S1 1.766(2)
C19 N1 1.390(3)
C19 C20 1.493(3)
C20 H20A 0.9600
C20 H20B 0.9600
C20 H20C 0.9600
N2 N3 1.403(3)
O1 H1O 0.8200

loop_
_geom_torsion_atom_site_label_1
_geom_torsion_atom_site_label_2
_geom_torsion_atom_site_label_3
_geom_torsion_atom_site_label_4
_geom_torsion
N3 C2 C3 C8 179.3(2)
N3 C2 C3 C4 -0.3(4)
C8 C3 C4 O1 179.9(2)
C2 C3 C4 O1 -0.5(4)
C8 C3 C4 C5 -0.2(3)
C2 C3 C4 C5 179.4(2)
O1 C4 C5 C6 178.7(2)
C3 C4 C5 C6 -1.2(4)
C4 C5 C6 O2 -177.1(2)
C4 C5 C6 C7 1.8(4)
O2 C6 C7 C8 178.0(2)
C5 C6 C7 C8 -1.1(4)
C6 C7 C8 C3 -0.4(4)
C4 C3 C8 C7 1.0(4)
C2 C3 C8 C7 -178.6(2)
C14 C9 C10 C11 -0.7(4)
N1 C9 C10 C11 -178.4(2)
C9 C10 C11 C12 0.7(4)
C10 C11 C12 C13 -0.6(4)
C11 C12 C13 C14 0.4(4)
C10 C9 C14 C13 0.4(4)
N1 C9 C14 C13 178.1(2)
C12 C13 C14 C9 -0.3(4)
O3 C17 C18 C19 -174.7(2)
C16 C17 C18 C19 4.5(4)
O3 C17 C18 S1 4.1(3)
C16 C17 C18 S1 -176.69(19)
C17 C18 C19 N1 178.5(2)
S1 C18 C19 N1 -0.4(3)
C17 C18 C19 C20 -1.4(4)
S1 C18 C19 C20 179.7(2)
C18 C19 N1 C1 0.4(3)
C20 C19 N1 C1 -179.67(19)
C18 C19 N1 C9 -179.2(2)
C20 C19 N1 C9 0.7(3)
N2 C1 N1 C19 -179.9(2)
S1 C1 N1 C19 -0.3(2)
N2 C1 N1 C9 -0.2(3)
S1 C1 N1 C9 179.40(16)
C14 C9 N1 C19 82.7(3)
C10 C9 N1 C19 -99.5(3)
C14 C9 N1 C1 -96.9(3)
C10 C9 N1 C1 80.8(3)
N1 C1 N2 N3 179.30(18)
S1 C1 N2 N3 -0.2(3)
C3 C2 N3 N2 -179.60(19)
C1 N2 N3 C2 178.2(2)
C5 C6 O2 C15 -14.4(4)
C7 C6 O2 C15 166.6(2)
N2 C1 S1 C18 179.6(2)
N1 C1 S1 C18 0.06(17)
C19 C18 S1 C1 0.17(18)
C17 C18 S1 C1 -178.90(18)

loop_
_cod_related_entry_id
_cod_related_entry_database
_cod_related_entry_code
1 ChemSpider 30661316
